data_7203239
loop_
_publ_author_name
'Adeline Y. Robin'
'Jorge L. Sagu\'e'
'Katharina M. Fromm'

_publ_section_title
;
 Part 1. Solubility effect on the formation of coordination polymer
 networks between AgNO<small><sub>3</sub></small> and
 <strong>L</strong>                (<strong>L</strong>                = ethanediyl
 bis(isonicotinate) as a function of solvent
;
_journal_issue 5
_journal_name_full CrystEngComm
_journal_page_first 403
_journal_paper_doi 10.1039/b517191a
_journal_volume 8
_journal_year 2006
_chemical_formula_moiety '[Ag2(C14H12N2O4)(NO3)2]'
_chemical_formula_sum 'C14 H12 Ag2 N4 O10'
_chemical_formula_weight 612.02
_chemical_name_systematic
;
?
;
_space_group_IT_number 15
_symmetry_cell_setting monoclinic
_symmetry_space_group_name_Hall '-C 2yc'
_symmetry_space_group_name_H-M 'C 1 2/c 1'
_atom_sites_solution_hydrogens geom
_atom_sites_solution_primary direct
_atom_sites_solution_secondary difmap
_audit_creation_method SHELXL-97
_cell_angle_alpha 90.00
_cell_angle_beta 106.98(2)
_cell_angle_gamma 90.00
_cell_formula_units_Z 8
_cell_length_a 20.976(7)
_cell_length_b 9.3460(17)
_cell_length_c 9.903(3)
_cell_measurement_temperature 240(2)
_cell_volume 1856.8(9)
_computing_cell_refinement Xred
_computing_data_collection Stoe
_computing_data_reduction Xred
_computing_molecular_graphics Schakal
_computing_publication_material Word
_computing_structure_refinement 'SHELXL-97 (Sheldrick, 1997)'
_computing_structure_solution 'SHELXS-97 (Sheldrick, 1990)'
_diffrn_ambient_temperature 240(2)
_diffrn_measured_fraction_theta_full 0.452
_diffrn_measured_fraction_theta_max 0.452
_diffrn_measurement_device_type 'Stoe IPDS'
_diffrn_measurement_method 'Omega scan'
_diffrn_radiation_monochromator graphite
_diffrn_radiation_source 'fine-focus sealed tube'
_diffrn_radiation_type MoK\a
_diffrn_radiation_wavelength 0.71073
_diffrn_reflns_av_R_equivalents 0.0777
_diffrn_reflns_av_sigmaI/netI 0.0359
_diffrn_reflns_limit_h_max 3
_diffrn_reflns_limit_h_min -26
_diffrn_reflns_limit_k_max 13
_diffrn_reflns_limit_k_min -12
_diffrn_reflns_limit_l_max 14
_diffrn_reflns_limit_l_min -6
_diffrn_reflns_number 1972
_diffrn_reflns_theta_full 31.94
_diffrn_reflns_theta_max 31.94
_diffrn_reflns_theta_min 2.40
_exptl_absorpt_coefficient_mu 2.174
_exptl_absorpt_correction_type sphere
_exptl_crystal_colour colorless
_exptl_crystal_density_diffrn 2.189
_exptl_crystal_density_method 'not measured'
_exptl_crystal_description needle
_exptl_crystal_F_000 1192
_exptl_crystal_size_max 0.20
_exptl_crystal_size_mid 0.07
_exptl_crystal_size_min 0.07
_refine_diff_density_max 0.208
_refine_diff_density_min -0.182
_refine_diff_density_rms 0.034
_refine_ls_extinction_method none
_refine_ls_goodness_of_fit_ref 0.868
_refine_ls_hydrogen_treatment mixed
_refine_ls_matrix_type full
_refine_ls_number_parameters 147
_refine_ls_number_reflns 1452
_refine_ls_number_restraints 0
_refine_ls_restrained_S_all 0.868
_refine_ls_R_factor_all 0.0854
_refine_ls_R_factor_gt 0.0733
_refine_ls_shift/su_max 0.084
_refine_ls_shift/su_mean 0.006
_refine_ls_structure_factor_coef Fsqd
_refine_ls_weighting_details 'calc w=1/[\s^2^(Fo^2^)+(0.1185P)^2^+1.8874P] where P=(Fo^2^+2Fc^2^)/3'
_refine_ls_weighting_scheme calc
_refine_ls_wR_factor_gt 0.1742
_refine_ls_wR_factor_ref 0.1885
_reflns_number_gt 1179
_reflns_number_total 1452
_reflns_threshold_expression >2sigma(I)
_cod_data_source_file b517191a.txt
_cod_data_source_block '[Ag2(L)(NO3)2]'
_cod_depositor_comments
;
The following automatic conversions were performed:

'_exptl_absorpt_correction_type' tag value 'spherical' was replaced
with 'sphere' value.

Automatic conversion script
Id: cif_fix_values 1646 2011-03-28 12:23:43Z adriana 
;
_cod_original_cell_volume 1856.7(9)
_cod_original_sg_symbol_H-M C2/c
_cod_database_code 7203239

loop_
_symmetry_equiv_pos_as_xyz
'x, y, z'
'-x, y, -z+1/2'
'x+1/2, y+1/2, z'
'-x+1/2, y+1/2, -z+1/2'
'-x, -y, -z'
'x, -y, z-1/2'
'-x+1/2, -y+1/2, -z'
'x+1/2, -y+1/2, z-1/2'

loop_
_atom_site_label
_atom_site_type_symbol
_atom_site_fract_x
_atom_site_fract_y
_atom_site_fract_z
_atom_site_U_iso_or_equiv
_atom_site_adp_type
_atom_site_occupancy
_atom_site_symmetry_multiplicity
_atom_site_calc_flag
_atom_site_refinement_flags
_atom_site_disorder_assembly
_atom_site_disorder_group
Ag1 Ag 0.22778(5) 0.12919(5) 0.62904(7) 0.0625(10) Uani 1 1 d . . .
N1 N 0.1614(5) 0.0014(6) 0.4541(8) 0.054(2) Uani 1 1 d . . .
C1 C 0.1215(6) 0.0623(7) 0.3357(10) 0.062(3) Uani 1 1 d . . .
H1 H 0.1199 0.1616 0.3291 0.074 Uiso 1 1 calc R . .
C2 C 0.0834(6) -0.0167(8) 0.2249(10) 0.061(3) Uani 1 1 d . . .
H2 H 0.0549 0.0280 0.1464 0.073 Uiso 1 1 calc R . .
C3 C 0.1652(5) -0.1410(6) 0.4614(10) 0.056(3) Uani 1 1 d . . .
H3 H 0.1928 -0.1832 0.5425 0.067 Uiso 1 1 calc R . .
C4 C 0.1291(5) -0.2287(7) 0.3521(9) 0.055(2) Uani 1 1 d . . .
H4 H 0.1326 -0.3277 0.3596 0.066 Uiso 1 1 calc R . .
C5 C 0.0881(5) -0.1649(7) 0.2321(9) 0.052(2) Uani 1 1 d . A .
C6 C 0.0459(8) -0.2493(9) 0.1113(12) 0.075(4) Uani 1 1 d . . .
O1 O 0.0169(6) -0.2006(8) -0.0024(10) 0.087(5) Uani 1 1 d . A .
O2A O 0.0641(11) -0.3929(11) 0.1229(19) 0.061(4) Uani 0.60 1 d P A 1
O2B O 0.0326(19) -0.3818(16) 0.153(2) 0.063(7) Uani 0.40 1 d P A 2
C7 C 0.0294(15) -0.498(2) -0.003(3) 0.112(8) Uani 1 1 d . . .
H7A H 0.0318 -0.4614 -0.0925 0.135 Uiso 1 1 calc R A 1
H7B H 0.0496 -0.5926 0.0127 0.135 Uiso 1 1 calc R A 1
O3 O 0.2365(5) 0.3663(5) 0.7124(8) 0.062(2) Uani 1 1 d . . .
N2 N 0.2023(5) 0.4465(6) 0.6179(8) 0.056(2) Uani 1 1 d . . .
O4 O 0.3033(5) 0.0757(5) 0.8555(7) 0.065(3) Uani 1 1 d . . .
O5 O 0.1747(6) 0.3967(7) 0.4991(9) 0.074(3) Uani 1 1 d . . .

loop_
_atom_site_aniso_label
_atom_site_aniso_U_11
_atom_site_aniso_U_22
_atom_site_aniso_U_33
_atom_site_aniso_U_23
_atom_site_aniso_U_13
_atom_site_aniso_U_12
Ag1 0.0743(11) 0.0501(10) 0.0551(11) -0.00669(18) 0.0064(5) -0.0035(2)
N1 0.061(6) 0.047(3) 0.050(3) -0.004(2) 0.009(4) -0.004(2)
C1 0.070(7) 0.047(3) 0.060(5) -0.002(3) 0.006(5) 0.000(3)
C2 0.060(7) 0.060(4) 0.054(4) 0.001(3) 0.004(5) 0.008(3)
C3 0.057(6) 0.049(3) 0.051(4) -0.003(2) -0.002(5) -0.003(2)
C4 0.059(6) 0.049(3) 0.052(4) -0.001(2) 0.008(4) -0.007(2)
C5 0.050(6) 0.057(3) 0.051(4) -0.004(2) 0.017(4) -0.007(3)
C6 0.086(10) 0.062(4) 0.061(6) 0.000(3) -0.005(7) -0.016(4)
O1 0.098(11) 0.079(4) 0.062(4) 0.000(3) -0.012(7) -0.005(4)
O2A 0.051(11) 0.065(7) 0.072(9) -0.015(4) 0.025(9) -0.010(5)
O2B 0.08(2) 0.051(7) 0.043(8) -0.009(5) 0.004(12) -0.023(8)
C7 0.08(2) 0.135(11) 0.162(17) 0.046(11) 0.089(15) 0.040(11)
O3 0.075(6) 0.049(3) 0.056(3) 0.0042(18) 0.011(4) 0.001(2)
N2 0.062(6) 0.050(3) 0.049(3) -0.003(2) 0.007(4) -0.002(2)
O4 0.074(6) 0.047(3) 0.067(4) -0.001(2) 0.009(4) 0.000(2)
O5 0.074(8) 0.076(4) 0.059(4) -0.011(3) -0.002(5) -0.003(3)

loop_
_atom_type_symbol
_atom_type_description
_atom_type_scat_dispersion_real
_atom_type_scat_dispersion_imag
_atom_type_scat_source
C C 0.0033 0.0016 'International Tables Vol C Tables 4.2.6.8 and 6.1.1.4'
H H 0.0000 0.0000 'International Tables Vol C Tables 4.2.6.8 and 6.1.1.4'
N N 0.0061 0.0033 'International Tables Vol C Tables 4.2.6.8 and 6.1.1.4'
O O 0.0106 0.0060 'International Tables Vol C Tables 4.2.6.8 and 6.1.1.4'
Ag Ag -0.8971 1.1015 'International Tables Vol C Tables 4.2.6.8 and 6.1.1.4'

loop_
_geom_angle_atom_site_label_1
_geom_angle_atom_site_label_2
_geom_angle_atom_site_label_3
_geom_angle
_geom_angle_site_symmetry_1
_geom_angle_site_symmetry_3
_geom_angle_publ_flag
N1 Ag1 O3 138.2(3) . . ?
N1 Ag1 O4 135.27(19) . . ?
O3 Ag1 O4 84.6(2) . . ?
N1 Ag1 O5 88.5(3) . 7_556 ?
O3 Ag1 O5 104.8(3) . 7_556 ?
O4 Ag1 O5 92.1(3) . 7_556 ?
C3 N1 C1 118.6(6) . . ?
C3 N1 Ag1 118.6(6) . . ?
C1 N1 Ag1 122.5(4) . . ?
N1 C1 C2 122.5(6) . . ?
N1 C1 H1 118.8 . . ?
C2 C1 H1 118.8 . . ?
C1 C2 C5 118.7(8) . . ?
C1 C2 H2 120.6 . . ?
C5 C2 H2 120.6 . . ?
N1 C3 C4 122.4(7) . . ?
N1 C3 H3 118.8 . . ?
C4 C3 H3 118.8 . . ?
C5 C4 C3 118.4(6) . . ?
C5 C4 H4 120.8 . . ?
C3 C4 H4 120.8 . . ?
C4 C5 C2 119.4(7) . . ?
C4 C5 C6 122.5(7) . . ?
C2 C5 C6 118.1(8) . . ?
O1 C6 O2B 122.5(12) . . ?
O1 C6 O2A 119.7(11) . . ?
O2B C6 O2A 34.1(13) . . ?
O1 C6 C5 124.8(8) . . ?
O2B C6 C5 111.4(10) . . ?
O2A C6 C5 111.1(10) . . ?
C6 O2A C7 118.8(13) . . ?
C6 O2B C7 103.9(18) . . ?
C7 C7 O2A 103(3) 5_545 . ?
C7 C7 O2B 77(3) 5_545 . ?
O2A C7 O2B 25.3(11) . . ?
C7 C7 H7A 111.3 5_545 . ?
O2A C7 H7A 111.3 . . ?
O2B C7 H7A 123.3 . . ?
C7 C7 H7B 111.3 5_545 . ?
O2A C7 H7B 111.2 . . ?
O2B C7 H7B 119.4 . . ?
H7A C7 H7B 109.2 . . ?
N2 O3 Ag1 109.5(5) . . ?
O5 N2 O4 121.1(7) . 4_556 ?
O5 N2 O3 119.5(6) . . ?
O4 N2 O3 119.4(7) 4_556 . ?
N2 O4 Ag1 108.8(5) 4_546 . ?

loop_
_geom_bond_atom_site_label_1
_geom_bond_atom_site_label_2
_geom_bond_distance
_geom_bond_site_symmetry_2
_geom_bond_publ_flag
Ag1 N1 2.226(7) . ?
Ag1 O3 2.354(5) . ?
Ag1 O4 2.390(7) . ?
Ag1 O5 2.716(13) 7_556 ?
N1 C3 1.334(8) . ?
N1 C1 1.351(11) . ?
C1 C2 1.369(12) . ?
C1 H1 0.9300 . ?
C2 C5 1.389(10) . ?
C2 H2 0.9300 . ?
C3 C4 1.392(10) . ?
C3 H3 0.9300 . ?
C4 C5 1.383(12) . ?
C4 H4 0.9300 . ?
C5 C6 1.489(12) . ?
C6 O1 1.201(12) . ?
C6 O2B 1.360(17) . ?
C6 O2A 1.391(15) . ?
O2A C7 1.59(4) . ?
O2B C7 1.87(4) . ?
C7 C7 1.25(6) 5_545 ?
C7 H7A 0.9700 . ?
C7 H7B 0.9700 . ?
O3 N2 1.249(10) . ?
N2 O5 1.240(10) . ?
N2 O4 1.249(8) 4_556 ?
O4 N2 1.249(8) 4_546 ?

loop_
_geom_hbond_atom_site_label_D
_geom_hbond_atom_site_label_H
_geom_hbond_atom_site_label_A
_geom_hbond_distance_DH
_geom_hbond_distance_HA
_geom_hbond_distance_DA
_geom_hbond_angle_DHA
_geom_hbond_site_symmetry_A
C7 H7B O1 0.97 2.37 2.98(3) 120.6 5_545
C2 H2 O1 0.93 2.38 3.271(11) 161.2 5
C3 H3 O3 0.93 2.49 3.286(12) 143.7 4_546
C3 H3 O4 0.93 2.46 3.167(9) 132.9 4_546
C4 H4 O4 0.93 2.89 3.367(10) 113.0 4_546
C1 H1 O5 0.93 2.80 3.547(10) 137.8 .

loop_
_geom_torsion_atom_site_label_1
_geom_torsion_atom_site_label_2
_geom_torsion_atom_site_label_3
_geom_torsion_atom_site_label_4
_geom_torsion
_geom_torsion_site_symmetry_1
_geom_torsion_site_symmetry_2
_geom_torsion_site_symmetry_3
_geom_torsion_site_symmetry_4
_geom_torsion_publ_flag
O3 Ag1 N1 C3 -165.2(9) . . . . ?
O4 Ag1 N1 C3 -7.5(12) . . . . ?
O5 Ag1 N1 C3 84.0(9) 7_556 . . . ?
O3 Ag1 N1 C1 20.3(12) . . . . ?
O4 Ag1 N1 C1 178.1(9) . . . . ?
O5 Ag1 N1 C1 -90.4(10) 7_556 . . . ?
C3 N1 C1 C2 2(2) . . . . ?
Ag1 N1 C1 C2 176.4(10) . . . . ?
N1 C1 C2 C5 -3(2) . . . . ?
C1 N1 C3 C4 -0.5(19) . . . . ?
Ag1 N1 C3 C4 -175.2(9) . . . . ?
N1 C3 C4 C5 -0.1(18) . . . . ?
C3 C4 C5 C2 -0.8(18) . . . . ?
C3 C4 C5 C6 -178.0(12) . . . . ?
C1 C2 C5 C4 2(2) . . . . ?
C1 C2 C5 C6 179.5(13) . . . . ?
C4 C5 C6 O1 -168.9(16) . . . . ?
C2 C5 C6 O1 14(3) . . . . ?
C4 C5 C6 O2B 24(3) . . . . ?
C2 C5 C6 O2B -153(2) . . . . ?
C4 C5 C6 O2A -13(2) . . . . ?
C2 C5 C6 O2A 170.0(17) . . . . ?
O1 C6 O2A C7 -17(3) . . . . ?
O2B C6 O2A C7 88(3) . . . . ?
C5 C6 O2A C7 -174.6(19) . . . . ?
O1 C6 O2B C7 46(3) . . . . ?
O2A C6 O2B C7 -49.9(19) . . . . ?
C5 C6 O2B C7 -146.3(16) . . . . ?
C6 O2A C7 C7 -67(3) . . . 5_545 ?
C6 O2A C7 O2B -72(2) . . . . ?
C6 O2B C7 C7 -114(3) . . . 5_545 ?
C6 O2B C7 O2A 62(2) . . . . ?
N1 Ag1 O3 N2 -17.0(11) . . . . ?
O4 Ag1 O3 N2 178.5(9) . . . . ?
O5 Ag1 O3 N2 87.8(8) 7_556 . . . ?
Ag1 O3 N2 O5 -5.0(15) . . . . ?
Ag1 O3 N2 O4 175.3(9) . . . 4_556 ?
N1 Ag1 O4 N2 -7.9(11) . . . 4_546 ?
O3 Ag1 O4 N2 157.4(9) . . . 4_546 ?
O5 Ag1 O4 N2 -97.9(8) 7_556 . . 4_546 ?
